data_2020570
loop_
_publ_author_name
'Narayana, Badiadka'
'Yathirajan, Hemmige S.'
'Rathore, Ravindranath S.'
'Glidewell, Christopher'

_publ_section_title
;
 Different molecular conformations co-exist in each of three
 2-aryl-<i>N</i>-(1,5-dimethyl-3-oxo-2-phenyl-2,3-dihydro-1<i>H</i>-pyrazol-4-yl)acetamides:
 hydrogen bonding in zero, one and two dimensions
;
_journal_coeditor_code SK3634
_journal_issue 9
_journal_name_full 'Acta Crystallographica Section C'
_journal_page_first
;
;
_journal_paper_doi 10.1107/S2053229616012870
_journal_volume 72
_journal_year 2016
_chemical_formula_iupac 'C19 H18 Cl N3 O2'
_chemical_formula_moiety 'C19 H18 Cl N3 O2'
_chemical_formula_sum 'C19 H18 Cl N3 O2'
_chemical_formula_weight 355.81
_chemical_name_systematic
2-(4-Chlorophenyl)-<i>N</i>-(1,5-dimethyl-3-oxo-2-phenyl-2,3-dihydro-1<i>H</i>-pyrazol-4-yl)acetamide
_space_group_crystal_system triclinic
_space_group_IT_number 2
_space_group_name_Hall '-P 1'
_space_group_name_H-M_alt 'P -1'
_symmetry_space_group_name_Hall '-P 1'
_symmetry_space_group_name_H-M 'P -1'
_atom_sites_solution_hydrogens mixed
_audit_creation_method SHELXL-2014
_cell_angle_alpha 100.292(3)
_cell_angle_beta 91.881(3)
_cell_angle_gamma 116.873(2)
_cell_formula_units_Z 4
_cell_length_a 10.1018(4)
_cell_length_b 10.6099(5)
_cell_length_c 18.8129(11)
_cell_measurement_reflns_used 8317
_cell_measurement_temperature 295(2)
_cell_measurement_theta_max 28.157
_cell_measurement_theta_min 1.109
_cell_volume 1754.78(15)
_computing_cell_refinement
;
APEX2 (Bruker, 2012)
;
_computing_data_collection
;
APEX2 (Bruker, 2012)
;
_computing_data_reduction
;
SAINT-Plus (Bruker, 2012)
;
_computing_molecular_graphics
;
PLATON (Spek, 2009)
;
_computing_publication_material
;
SHELXL2014 (Sheldrick, 2015) and PLATON (Spek, 2009)
;
_computing_structure_refinement
;
SHELXL2014 (Sheldrick, 2015)
;
_computing_structure_solution
;
SHELXS97 (Sheldrick, 2008)
;
_diffrn_ambient_temperature 295(2)
_diffrn_measured_fraction_theta_full 0.983
_diffrn_measured_fraction_theta_max 0.983
_diffrn_measurement_device_type 'Bruker APEXII area-detector'
_diffrn_measurement_method '\f and \w scans'
_diffrn_radiation_monochromator graphite
_diffrn_radiation_type MoK\a
_diffrn_radiation_wavelength 0.71073
_diffrn_reflns_av_R_equivalents 0.0307
_diffrn_reflns_limit_h_max 12
_diffrn_reflns_limit_h_min -12
_diffrn_reflns_limit_k_max 13
_diffrn_reflns_limit_k_min -13
_diffrn_reflns_limit_l_max 23
_diffrn_reflns_limit_l_min -23
_diffrn_reflns_number 32307
_diffrn_reflns_theta_full 25.242
_diffrn_reflns_theta_max 26.550
_diffrn_reflns_theta_min 2.204
_diffrn_standards_decay_% 0
_diffrn_standards_interval_count 0
_diffrn_standards_interval_time 0
_diffrn_standards_number 0
_exptl_absorpt_coefficient_mu 0.235
_exptl_absorpt_correction_T_max 0.954
_exptl_absorpt_correction_T_min 0.788
_exptl_absorpt_correction_type multi-scan
_exptl_absorpt_process_details
;
(SADABS; Sheldrick, 2003)
;
_exptl_crystal_colour colourless
_exptl_crystal_density_diffrn 1.347
_exptl_crystal_description block
_exptl_crystal_F_000 744
_exptl_crystal_size_max 0.300
_exptl_crystal_size_mid 0.200
_exptl_crystal_size_min 0.200
_refine_diff_density_max 0.578
_refine_diff_density_min -0.628
_refine_ls_extinction_method none
_refine_ls_goodness_of_fit_ref 1.033
_refine_ls_hydrogen_treatment mixed
_refine_ls_matrix_type full
_refine_ls_number_parameters 461
_refine_ls_number_reflns 7205
_refine_ls_number_restraints 0
_refine_ls_restrained_S_all 1.033
_refine_ls_R_factor_all 0.0738
_refine_ls_R_factor_gt 0.0457
_refine_ls_shift/su_max 0.000
_refine_ls_shift/su_mean 0.000
_refine_ls_structure_factor_coef Fsqd
_refine_ls_weighting_details 'w=1/[\s^2^(Fo^2^)+(0.0535P)^2^+0.8541P] where P=(Fo^2^+2Fc^2^)/3'
_refine_ls_weighting_scheme calc
_refine_ls_wR_factor_gt 0.1114
_refine_ls_wR_factor_ref 0.1326
_reflns_number_gt 5041
_reflns_number_total 7205
_reflns_threshold_expression 'I > 2\s(I)'
_cod_data_source_file sk3634sup1.cif
_cod_data_source_block I
_cod_database_code 2020570
_shelx_space_group_comment
;
The symmetry employed for this shelxl refinement is uniquely defined
by the following loop, which should always be used as a source of
symmetry information in preference to the above space-group names.
They are only intended as comments.
;
_shelx_estimated_absorpt_t_min 0.912
_shelx_estimated_absorpt_t_max 0.954
_shelxl_version_number 2.014

loop_
_space_group_symop_operation_xyz
'x, y, z'
'-x, -y, -z'

loop_
_atom_site_type_symbol
_atom_site_label
_atom_site_fract_x
_atom_site_fract_y
_atom_site_fract_z
_atom_site_U_iso_or_equiv
_atom_site_adp_type
_atom_site_calc_flag
_atom_site_occupancy
C C11 0.0605(2) 0.4111(2) 0.35897(11) 0.0430(5) Uani d 1
O O11 -0.02706(17) 0.35666(18) 0.40064(9) 0.0587(4) Uani d 1
N N11 0.19775(19) 0.41816(17) 0.36076(9) 0.0393(4) Uani d 1
H H11 0.255(3) 0.453(2) 0.3284(12) 0.047 Uiso d 1
C C12 0.0218(3) 0.4743(2) 0.30052(14) 0.0545(6) Uani d 1
H H12A -0.0071 0.5466 0.3224 0.065 Uiso calc 1
H H12B 0.1085 0.5208 0.2760 0.065 Uiso calc 1
N N111 0.2896(2) 0.27333(18) 0.50227(8) 0.0426(4) Uani d 1
N N112 0.33015(19) 0.20766(17) 0.44120(8) 0.0403(4) Uani d 1
C C113 0.2960(2) 0.2495(2) 0.37988(10) 0.0370(4) Uani d 1
O O113 0.30568(19) 0.19812(16) 0.31741(7) 0.0511(4) Uani d 1
C C114 0.2477(2) 0.35432(19) 0.40692(10) 0.0366(4) Uani d 1
C C115 0.2510(2) 0.3693(2) 0.48018(11) 0.0415(5) Uani d 1
C C116 0.3858(3) 0.3110(3) 0.57066(11) 0.0549(6) Uani d 1
H H11A 0.4836 0.3865 0.5682 0.082 Uiso calc 1
H H11B 0.3933 0.2273 0.5784 0.082 Uiso calc 1
H H11C 0.3435 0.3439 0.6103 0.082 Uiso calc 1
C C117 0.2218(3) 0.4710(3) 0.53415(13) 0.0609(6) Uani d 1
H H11D 0.3150 0.5477 0.5600 0.091 Uiso calc 1
H H11E 0.1611 0.4202 0.5680 0.091 Uiso calc 1
H H11F 0.1703 0.5110 0.5094 0.091 Uiso calc 1
C C121 -0.1055(2) 0.3547(2) 0.24629(12) 0.0478(5) Uani d 1
C C122 -0.2525(3) 0.3030(3) 0.26009(13) 0.0568(6) Uani d 1
H H122 -0.2746 0.3487 0.3015 0.068 Uiso calc 1
C C123 -0.3667(3) 0.1853(3) 0.21375(13) 0.0623(7) Uani d 1
H H123 -0.4650 0.1514 0.2238 0.075 Uiso calc 1
C C124 -0.3343(3) 0.1186(3) 0.15289(13) 0.0574(6) Uani d 1
Cl Cl14 -0.47626(10) -0.03248(9) 0.09513(4) 0.0943(3) Uani d 1
C C125 -0.1915(3) 0.1699(3) 0.13668(13) 0.0636(7) Uani d 1
H H125 -0.1710 0.1255 0.0943 0.076 Uiso calc 1
C C126 -0.0771(3) 0.2878(3) 0.18325(14) 0.0594(6) Uani d 1
H H126 0.0204 0.3226 0.1720 0.071 Uiso calc 1
C C131 0.3196(2) 0.0688(2) 0.43913(11) 0.0399(4) Uani d 1
C C132 0.2258(3) -0.0209(2) 0.48042(12) 0.0517(5) Uani d 1
H H132 0.1688 0.0088 0.5101 0.062 Uiso calc 1
C C133 0.2177(3) -0.1559(3) 0.47704(15) 0.0657(7) Uani d 1
H H133 0.1571 -0.2162 0.5057 0.079 Uiso calc 1
C C134 0.2982(3) -0.2006(3) 0.43200(16) 0.0695(7) Uani d 1
H H134 0.2911 -0.2918 0.4294 0.083 Uiso calc 1
C C135 0.3892(3) -0.1120(3) 0.39061(15) 0.0683(7) Uani d 1
H H135 0.4426 -0.1439 0.3594 0.082 Uiso calc 1
C C136 0.4026(3) 0.0239(3) 0.39467(13) 0.0542(6) Uani d 1
H H136 0.4673 0.0851 0.3676 0.065 Uiso calc 1
C C21 0.1899(2) 0.1687(2) 0.12171(13) 0.0476(5) Uani d 1
O O21 0.1859(2) 0.19074(18) 0.06084(9) 0.0670(5) Uani d 1
N N21 0.2985(2) 0.26017(18) 0.17678(10) 0.0444(4) Uani d 1
H H21 0.299(3) 0.242(3) 0.2182(13) 0.053 Uiso d 1
C C22 0.0736(3) 0.0327(2) 0.14195(15) 0.0583(6) Uani d 1
H H22A 0.0615 0.0549 0.1929 0.070 Uiso calc 1
H H22B -0.0218 0.0004 0.1131 0.070 Uiso calc 1
N N211 0.6348(2) 0.54849(19) 0.14139(10) 0.0515(5) Uani d 1
N N212 0.59086(19) 0.62246(18) 0.19668(9) 0.0443(4) Uani d 1
C C213 0.4620(2) 0.5246(2) 0.21926(10) 0.0391(4) Uani d 1
O O213 0.40726(17) 0.55872(16) 0.27238(8) 0.0527(4) Uani d 1
C C214 0.4214(2) 0.3899(2) 0.17045(10) 0.0391(4) Uani d 1
C C215 0.5246(2) 0.4090(2) 0.12366(11) 0.0458(5) Uani d 1
C C216 0.7181(4) 0.6308(3) 0.08971(15) 0.0876(11) Uani d 1
H H21A 0.6540 0.6531 0.0613 0.131 Uiso calc 1
H H21B 0.7538 0.5746 0.0580 0.131 Uiso calc 1
H H21C 0.8016 0.7190 0.1156 0.131 Uiso calc 1
C C217 0.5321(3) 0.3049(3) 0.06221(14) 0.0651(7) Uani d 1
H H21D 0.6330 0.3190 0.0628 0.098 Uiso calc 1
H H21E 0.5010 0.3200 0.0171 0.098 Uiso calc 1
H H21F 0.4671 0.2079 0.0668 0.098 Uiso calc 1
C C221 0.1166(2) -0.0881(2) 0.12951(12) 0.0450(5) Uani d 1
C C222 0.0882(2) -0.1749(2) 0.06067(12) 0.0485(5) Uani d 1
H H222 0.0452 -0.1566 0.0219 0.058 Uiso calc 1
C C223 0.1228(2) -0.2881(2) 0.04885(12) 0.0492(5) Uani d 1
H H223 0.1042 -0.3452 0.0023 0.059 Uiso calc 1
C C224 0.1847(3) -0.3156(2) 0.10616(12) 0.0468(5) Uani d 1
Cl Cl24 0.22648(8) -0.45950(7) 0.09162(4) 0.0675(2) Uani d 1
C C225 0.2144(3) -0.2317(3) 0.17520(12) 0.0540(6) Uani d 1
H H225 0.2562 -0.2515 0.2138 0.065 Uiso calc 1
C C226 0.1811(3) -0.1174(2) 0.18619(12) 0.0523(6) Uani d 1
H H226 0.2024 -0.0591 0.2326 0.063 Uiso calc 1
C C231 0.7044(2) 0.7494(2) 0.24460(11) 0.0444(5) Uani d 1
C C232 0.8319(3) 0.7503(3) 0.27219(13) 0.0601(6) Uani d 1
H H232 0.8475 0.6699 0.2587 0.072 Uiso calc 1
C C233 0.9370(3) 0.8729(4) 0.32045(15) 0.0794(9) Uani d 1
H H233 1.0248 0.8756 0.3392 0.095 Uiso calc 1
C C234 0.9129(3) 0.9896(3) 0.34061(15) 0.0795(10) Uani d 1
H H234 0.9834 1.0708 0.3739 0.095 Uiso calc 1
C C235 0.7866(4) 0.9887(3) 0.31254(16) 0.0749(8) Uani d 1
H H235 0.7714 1.0693 0.3264 0.090 Uiso calc 1
C C236 0.6803(3) 0.8674(2) 0.26328(13) 0.0583(6) Uani d 1
H H236 0.5942 0.8663 0.2433 0.070 Uiso calc 1

loop_
_atom_site_aniso_label
_atom_site_aniso_U_11
_atom_site_aniso_U_22
_atom_site_aniso_U_33
_atom_site_aniso_U_12
_atom_site_aniso_U_13
_atom_site_aniso_U_23
C11 0.0410(11) 0.0343(10) 0.0495(12) 0.0144(9) 0.0053(9) 0.0084(9)
O11 0.0444(9) 0.0690(10) 0.0657(10) 0.0240(8) 0.0183(8) 0.0263(8)
N11 0.0394(9) 0.0358(9) 0.0434(9) 0.0155(7) 0.0108(7) 0.0151(7)
C12 0.0465(13) 0.0462(12) 0.0732(16) 0.0207(11) 0.0031(11) 0.0221(11)
N111 0.0517(10) 0.0448(9) 0.0316(8) 0.0232(8) 0.0060(7) 0.0067(7)
N112 0.0505(10) 0.0397(9) 0.0339(8) 0.0230(8) 0.0086(7) 0.0096(7)
C113 0.0387(10) 0.0339(10) 0.0354(10) 0.0130(8) 0.0076(8) 0.0104(8)
O113 0.0757(11) 0.0528(9) 0.0352(8) 0.0376(8) 0.0142(7) 0.0118(6)
C114 0.0363(10) 0.0320(9) 0.0371(10) 0.0119(8) 0.0060(8) 0.0078(8)
C115 0.0443(11) 0.0365(10) 0.0384(11) 0.0152(9) 0.0066(9) 0.0050(8)
C116 0.0614(14) 0.0546(13) 0.0390(11) 0.0204(12) -0.0035(10) 0.0077(10)
C117 0.0813(18) 0.0579(14) 0.0473(13) 0.0388(14) 0.0115(12) 0.0020(11)
C121 0.0488(12) 0.0500(12) 0.0521(13) 0.0263(11) 0.0080(10) 0.0195(10)
C122 0.0519(14) 0.0696(15) 0.0480(13) 0.0304(12) 0.0094(11) 0.0044(11)
C123 0.0472(13) 0.0791(17) 0.0519(14) 0.0234(13) 0.0087(11) 0.0099(12)
C124 0.0618(15) 0.0602(14) 0.0460(13) 0.0248(12) 0.0046(11) 0.0124(11)
Cl14 0.1013(6) 0.0752(5) 0.0688(5) 0.0169(4) -0.0090(4) -0.0033(4)
C125 0.0801(18) 0.0754(17) 0.0455(13) 0.0448(15) 0.0169(13) 0.0119(12)
C126 0.0518(14) 0.0755(17) 0.0633(15) 0.0341(13) 0.0235(12) 0.0294(13)
C131 0.0437(11) 0.0366(10) 0.0385(10) 0.0176(9) 0.0006(8) 0.0096(8)
C132 0.0524(13) 0.0483(12) 0.0517(13) 0.0192(11) 0.0081(10) 0.0161(10)
C133 0.0688(17) 0.0428(13) 0.0724(17) 0.0116(12) 0.0027(13) 0.0229(12)
C134 0.089(2) 0.0420(13) 0.0759(18) 0.0314(14) -0.0039(15) 0.0108(13)
C135 0.091(2) 0.0697(17) 0.0638(16) 0.0554(16) 0.0091(14) 0.0109(13)
C136 0.0644(15) 0.0563(13) 0.0541(13) 0.0356(12) 0.0143(11) 0.0192(11)
C21 0.0433(12) 0.0365(11) 0.0562(14) 0.0136(9) 0.0022(10) 0.0088(10)
O21 0.0644(11) 0.0591(10) 0.0564(10) 0.0123(9) -0.0152(8) 0.0126(8)
N21 0.0484(10) 0.0349(9) 0.0395(9) 0.0092(8) 0.0036(8) 0.0117(7)
C22 0.0435(12) 0.0376(11) 0.0855(17) 0.0127(10) 0.0146(12) 0.0092(11)
N211 0.0470(10) 0.0460(10) 0.0429(10) 0.0079(8) 0.0151(8) 0.0025(8)
N212 0.0386(9) 0.0396(9) 0.0375(9) 0.0049(7) 0.0092(7) 0.0033(7)
C213 0.0380(11) 0.0379(10) 0.0354(10) 0.0116(9) 0.0054(8) 0.0104(8)
O213 0.0491(9) 0.0472(8) 0.0456(8) 0.0094(7) 0.0168(7) 0.0055(7)
C214 0.0398(11) 0.0362(10) 0.0361(10) 0.0127(9) 0.0027(8) 0.0104(8)
C215 0.0469(12) 0.0441(11) 0.0394(11) 0.0168(10) 0.0038(9) 0.0050(9)
C216 0.086(2) 0.0715(18) 0.0609(16) -0.0004(16) 0.0385(15) 0.0074(14)
C217 0.0706(17) 0.0587(15) 0.0564(15) 0.0265(13) 0.0134(12) -0.0007(12)
C221 0.0347(10) 0.0320(10) 0.0564(13) 0.0050(8) 0.0115(9) 0.0096(9)
C222 0.0465(12) 0.0457(12) 0.0472(12) 0.0155(10) 0.0029(9) 0.0131(10)
C223 0.0520(13) 0.0463(12) 0.0408(11) 0.0178(10) 0.0053(10) 0.0037(9)
C224 0.0511(13) 0.0412(11) 0.0464(12) 0.0192(10) 0.0087(10) 0.0115(9)
Cl24 0.0870(5) 0.0629(4) 0.0687(4) 0.0460(4) 0.0189(3) 0.0202(3)
C225 0.0606(14) 0.0558(14) 0.0426(12) 0.0232(12) 0.0056(10) 0.0148(10)
C226 0.0554(13) 0.0452(12) 0.0440(12) 0.0151(11) 0.0084(10) 0.0034(9)
C231 0.0395(11) 0.0389(11) 0.0371(10) 0.0030(9) 0.0103(9) 0.0079(8)
C232 0.0476(14) 0.0649(15) 0.0559(14) 0.0200(12) 0.0045(11) 0.0023(12)
C233 0.0410(14) 0.100(2) 0.0605(16) 0.0094(15) 0.0014(12) -0.0040(16)
C234 0.0570(17) 0.0640(18) 0.0588(16) -0.0143(14) 0.0115(13) -0.0083(13)
C235 0.087(2) 0.0383(13) 0.0740(18) 0.0097(14) 0.0189(16) 0.0042(12)
C236 0.0616(15) 0.0444(13) 0.0578(14) 0.0148(11) 0.0101(11) 0.0122(11)

loop_
_atom_type_symbol
_atom_type_description
_atom_type_scat_dispersion_real
_atom_type_scat_dispersion_imag
_atom_type_scat_source
C C 0.0033 0.0016 'International Tables Vol C Tables 4.2.6.8 and 6.1.1.4'
H H 0.0000 0.0000 'International Tables Vol C Tables 4.2.6.8 and 6.1.1.4'
Cl Cl 0.1484 0.1585 'International Tables Vol C Tables 4.2.6.8 and 6.1.1.4'
N N 0.0061 0.0033 'International Tables Vol C Tables 4.2.6.8 and 6.1.1.4'
O O 0.0106 0.0060 'International Tables Vol C Tables 4.2.6.8 and 6.1.1.4'

loop_
_geom_angle_atom_site_label_1
_geom_angle_atom_site_label_2
_geom_angle_atom_site_label_3
_geom_angle
O11 C11 N11 122.9(2)
O11 C11 C12 121.8(2)
N11 C11 C12 115.31(18)
C11 N11 C114 123.23(17)
C11 N11 H11 120.1(15)
C114 N11 H11 116.2(15)
C121 C12 C11 109.27(17)
C121 C12 H12A 109.8
C11 C12 H12A 109.8
C121 C12 H12B 109.8
C11 C12 H12B 109.8
H12A C12 H12B 108.3
C115 N111 N112 106.81(15)
C115 N111 C116 121.99(17)
N112 N111 C116 114.89(18)
C113 N112 N111 108.88(16)
C113 N112 C131 123.24(16)
N111 N112 C131 118.59(15)
O113 C113 N112 123.48(18)
O113 C113 C114 131.26(18)
N112 C113 C114 105.24(16)
C115 C114 N11 129.18(19)
C115 C114 C113 108.43(18)
N11 C114 C113 122.26(17)
C114 C115 N111 110.00(17)
C114 C115 C117 129.6(2)
N111 C115 C117 120.36(19)
N111 C116 H11A 109.5
N111 C116 H11B 109.5
H11A C116 H11B 109.5
N111 C116 H11C 109.5
H11A C116 H11C 109.5
H11B C116 H11C 109.5
C115 C117 H11D 109.5
C115 C117 H11E 109.5
H11D C117 H11E 109.5
C115 C117 H11F 109.5
H11D C117 H11F 109.5
H11E C117 H11F 109.5
C126 C121 C122 118.0(2)
C126 C121 C12 120.4(2)
C122 C121 C12 121.5(2)
C123 C122 C121 121.3(2)
C123 C122 H122 119.4
C121 C122 H122 119.4
C124 C123 C122 119.3(2)
C124 C123 H123 120.3
C122 C123 H123 120.3
C125 C124 C123 120.7(2)
C125 C124 Cl14 119.4(2)
C123 C124 Cl14 119.9(2)
C124 C125 C126 119.9(2)
C124 C125 H125 120.1
C126 C125 H125 120.1
C121 C126 C125 120.8(2)
C121 C126 H126 119.6
C125 C126 H126 119.6
C136 C131 C132 120.3(2)
C136 C131 N112 119.24(18)
C132 C131 N112 120.46(19)
C131 C132 C133 119.1(2)
C131 C132 H132 120.5
C133 C132 H132 120.5
C134 C133 C132 120.3(2)
C134 C133 H133 119.9
C132 C133 H133 119.9
C133 C134 C135 120.3(2)
C133 C134 H134 119.9
C135 C134 H134 119.9
C134 C135 C136 120.5(3)
C134 C135 H135 119.7
C136 C135 H135 119.7
C135 C136 C131 119.5(2)
C135 C136 H136 120.2
C131 C136 H136 120.2
O21 C21 N21 123.5(2)
O21 C21 C22 122.3(2)
N21 C21 C22 114.1(2)
C21 N21 C214 124.54(18)
C21 N21 H21 121.6(16)
C214 N21 H21 113.9(16)
C221 C22 C21 112.18(18)
C221 C22 H22A 109.2
C21 C22 H22A 109.2
C221 C22 H22B 109.2
C21 C22 H22B 109.2
H22A C22 H22B 107.9
C215 N211 N212 107.21(16)
C215 N211 C216 125.02(19)
N212 N211 C216 116.1(2)
C213 N212 N211 109.36(15)
C213 N212 C231 123.33(16)
N211 N212 C231 118.30(16)
O213 C213 N212 122.90(18)
O213 C213 C214 132.45(18)
N212 C213 C214 104.62(17)
C215 C214 N21 128.16(19)
C215 C214 C213 109.06(17)
N21 C214 C213 122.61(18)
C214 C215 N211 109.27(18)
C214 C215 C217 130.3(2)
N211 C215 C217 120.4(2)
N211 C216 H21A 109.5
N211 C216 H21B 109.5
H21A C216 H21B 109.5
N211 C216 H21C 109.5
H21A C216 H21C 109.5
H21B C216 H21C 109.5
C215 C217 H21D 109.5
C215 C217 H21E 109.5
H21D C217 H21E 109.5
C215 C217 H21F 109.5
H21D C217 H21F 109.5
H21E C217 H21F 109.5
C226 C221 C222 118.4(2)
C226 C221 C22 121.4(2)
C222 C221 C22 120.2(2)
C223 C222 C221 120.9(2)
C223 C222 H222 119.5
C221 C222 H222 119.5
C224 C223 C222 119.4(2)
C224 C223 H223 120.3
C222 C223 H223 120.3
C223 C224 C225 121.3(2)
C223 C224 Cl24 119.50(17)
C225 C224 Cl24 119.24(18)
C224 C225 C226 118.8(2)
C224 C225 H225 120.6
C226 C225 H225 120.6
C225 C226 C221 121.3(2)
C225 C226 H226 119.4
C221 C226 H226 119.4
C232 C231 C236 121.3(2)
C232 C231 N212 120.3(2)
C236 C231 N212 118.4(2)
C231 C232 C233 118.8(3)
C231 C232 H232 120.6
C233 C232 H232 120.6
C234 C233 C232 120.4(3)
C234 C233 H233 119.8
C232 C233 H233 119.8
C233 C234 C235 120.6(2)
C233 C234 H234 119.7
C235 C234 H234 119.7
C234 C235 C236 120.0(3)
C234 C235 H235 120.0
C236 C235 H235 120.0
C231 C236 C235 118.8(3)
C231 C236 H236 120.6
C235 C236 H236 120.6

loop_
_geom_bond_atom_site_label_1
_geom_bond_atom_site_label_2
_geom_bond_distance
C11 O11 1.215(2)
C11 N11 1.353(3)
C11 C12 1.511(3)
N11 C114 1.399(3)
N11 H11 0.87(2)
C12 C121 1.510(3)
C12 H12A 0.9700
C12 H12B 0.9700
N111 C115 1.364(3)
N111 N112 1.406(2)
N111 C116 1.463(3)
N112 C113 1.394(2)
N112 C131 1.422(3)
C113 O113 1.231(2)
C113 C114 1.428(3)
C114 C115 1.356(3)
C115 C117 1.483(3)
C116 H11A 0.9600
C116 H11B 0.9600
C116 H11C 0.9600
C117 H11D 0.9600
C117 H11E 0.9600
C117 H11F 0.9600
C121 C126 1.378(3)
C121 C122 1.383(3)
C122 C123 1.376(3)
C122 H122 0.9300
C123 C124 1.365(3)
C123 H123 0.9300
C124 C125 1.360(4)
C124 Cl14 1.733(3)
C125 C126 1.380(4)
C125 H125 0.9300
C126 H126 0.9300
C131 C136 1.376(3)
C131 C132 1.380(3)
C132 C133 1.387(3)
C132 H132 0.9300
C133 C134 1.361(4)
C133 H133 0.9300
C134 C135 1.365(4)
C134 H134 0.9300
C135 C136 1.373(3)
C135 H135 0.9300
C136 H136 0.9300
C21 O21 1.212(3)
C21 N21 1.350(3)
C21 C22 1.517(3)
N21 C214 1.405(2)
N21 H21 0.83(2)
C22 C221 1.512(3)
C22 H22A 0.9700
C22 H22B 0.9700
N211 C215 1.360(3)
N211 N212 1.396(2)
N211 C216 1.452(3)
N212 C213 1.387(2)
N212 C231 1.430(2)
C213 O213 1.235(2)
C213 C214 1.425(3)
C214 C215 1.355(3)
C215 C217 1.479(3)
C216 H21A 0.9600
C216 H21B 0.9600
C216 H21C 0.9600
C217 H21D 0.9600
C217 H21E 0.9600
C217 H21F 0.9600
C221 C226 1.383(3)
C221 C222 1.385(3)
C222 C223 1.380(3)
C222 H222 0.9300
C223 C224 1.368(3)
C223 H223 0.9300
C224 C225 1.374(3)
C224 Cl24 1.740(2)
C225 C226 1.382(3)
C225 H225 0.9300
C226 H226 0.9300
C231 C232 1.368(3)
C231 C236 1.369(3)
C232 C233 1.382(4)
C232 H232 0.9300
C233 C234 1.359(5)
C233 H233 0.9300
C234 C235 1.361(5)
C234 H234 0.9300
C235 C236 1.388(4)
C235 H235 0.9300
C236 H236 0.9300

loop_
_geom_hbond_atom_site_label_D
_geom_hbond_atom_site_label_H
_geom_hbond_atom_site_label_A
_geom_hbond_site_symmetry_A
_geom_hbond_distance_DH
_geom_hbond_distance_HA
_geom_hbond_distance_DA
_geom_hbond_angle_DHA
_geom_hbond_publ_flag
N11 H11 O213 . 0.87(3) 1.93(2) 2.781(2) 169(2) no
N21 H21 O113 . 0.84(2) 2.01(2) 2.845(2) 178(4) no
C133 H133 O11 2_556 0.93 2.52 3.446(3) 171 no

loop_
_geom_torsion_atom_site_label_1
_geom_torsion_atom_site_label_2
_geom_torsion_atom_site_label_3
_geom_torsion_atom_site_label_4
_geom_torsion
O11 C11 N11 C114 4.9(3)
C12 C11 N11 C114 -174.36(18)
O11 C11 C12 C121 -65.0(3)
N11 C11 C12 C121 114.3(2)
C115 N111 N112 C113 -8.2(2)
C116 N111 N112 C113 -146.82(17)
C115 N111 N112 C131 -155.98(17)
C116 N111 N112 C131 65.4(2)
N111 N112 C113 O113 -172.76(18)
C131 N112 C113 O113 -26.8(3)
N111 N112 C113 C114 5.8(2)
C131 N112 C113 C114 151.75(18)
C11 N11 C114 C115 -53.2(3)
C11 N11 C114 C113 122.2(2)
O113 C113 C114 C115 177.1(2)
N112 C113 C114 C115 -1.3(2)
O113 C113 C114 N11 0.9(3)
N112 C113 C114 N11 -177.47(16)
N11 C114 C115 N111 171.97(18)
C113 C114 C115 N111 -3.9(2)
N11 C114 C115 C117 -8.9(4)
C113 C114 C115 C117 175.3(2)
N112 N111 C115 C114 7.4(2)
C116 N111 C115 C114 142.4(2)
N112 N111 C115 C117 -171.84(19)
C116 N111 C115 C117 -36.8(3)
C11 C12 C121 C126 -95.2(3)
C11 C12 C121 C122 80.8(3)
C126 C121 C122 C123 2.2(4)
C12 C121 C122 C123 -173.9(2)
C121 C122 C123 C124 -0.2(4)
C122 C123 C124 C125 -1.9(4)
C122 C123 C124 Cl14 178.4(2)
C123 C124 C125 C126 2.0(4)
Cl14 C124 C125 C126 -178.3(2)
C122 C121 C126 C125 -2.1(4)
C12 C121 C126 C125 174.0(2)
C124 C125 C126 C121 0.0(4)
C113 N112 C131 C136 58.8(3)
N111 N112 C131 C136 -158.29(19)
C113 N112 C131 C132 -120.3(2)
N111 N112 C131 C132 22.6(3)
C136 C131 C132 C133 0.7(3)
N112 C131 C132 C133 179.8(2)
C131 C132 C133 C134 -1.8(4)
C132 C133 C134 C135 1.0(4)
C133 C134 C135 C136 1.0(4)
C134 C135 C136 C131 -2.1(4)
C132 C131 C136 C135 1.2(3)
N112 C131 C136 C135 -177.9(2)
O21 C21 N21 C214 -1.4(4)
C22 C21 N21 C214 177.29(19)
O21 C21 C22 C221 89.4(3)
N21 C21 C22 C221 -89.3(3)
C215 N211 N212 C213 7.2(2)
C216 N211 N212 C213 152.4(2)
C215 N211 N212 C231 155.52(19)
C216 N211 N212 C231 -59.3(3)
N211 N212 C213 O213 172.7(2)
C231 N212 C213 O213 26.3(3)
N211 N212 C213 C214 -5.5(2)
C231 N212 C213 C214 -151.9(2)
C21 N21 C214 C215 -56.2(3)
C21 N21 C214 C213 129.1(2)
O213 C213 C214 C215 -176.1(2)
N212 C213 C214 C215 1.8(2)
O213 C213 C214 N21 -0.5(4)
N212 C213 C214 N21 177.38(18)
N21 C214 C215 N211 -172.6(2)
C213 C214 C215 N211 2.6(3)
N21 C214 C215 C217 6.2(4)
C213 C214 C215 C217 -178.5(2)
N212 N211 C215 C214 -6.0(2)
C216 N211 C215 C214 -147.2(3)
N212 N211 C215 C217 175.0(2)
C216 N211 C215 C217 33.8(4)
C21 C22 C221 C226 99.2(3)
C21 C22 C221 C222 -82.5(3)
C226 C221 C222 C223 0.2(3)
C22 C221 C222 C223 -178.14(19)
C221 C222 C223 C224 0.6(3)
C222 C223 C224 C225 -0.6(3)
C222 C223 C224 Cl24 179.27(17)
C223 C224 C225 C226 -0.2(3)
Cl24 C224 C225 C226 179.87(17)
C224 C225 C226 C221 1.1(3)
C222 C221 C226 C225 -1.1(3)
C22 C221 C226 C225 177.2(2)
C213 N212 C231 C232 99.7(3)
N211 N212 C231 C232 -43.9(3)
C213 N212 C231 C236 -78.7(3)
N211 N212 C231 C236 137.7(2)
C236 C231 C232 C233 0.7(3)
N212 C231 C232 C233 -177.7(2)
C231 C232 C233 C234 0.7(4)
C232 C233 C234 C235 -1.3(4)
C233 C234 C235 C236 0.5(4)
C232 C231 C236 C235 -1.5(3)
N212 C231 C236 C235 176.9(2)
C234 C235 C236 C231 0.9(4)

_cod_database_fobs_code 2020570
